data_4332326
loop_
_publ_author_name
'Clark, Christopher C.'
'Marton, Andras'
'Srinivasan, Ramya'
'Narducci Sarjeant, Amy A.'
'Meyer, Gerald J.'

_publ_section_title
;
 Triiodide Quenching of Ruthenium MLCT Excited State in Solution and on
 TiO2Surfaces:&#x00A0; An Alternate Pathway for Charge Recombination
;
_journal_issue 12
_journal_name_full 'Inorganic Chemistry'
_journal_page_first 4728
_journal_page_last 4734
_journal_paper_doi 10.1021/ic060246q
_journal_volume 45
_journal_year 2006
_chemical_formula_moiety 'C36 H32 N6 O4 Ru, 2(I3)'
_chemical_formula_sum 'C36 H32 I6 N6 O4 Ru'
_chemical_formula_weight 1475.15
_chemical_name_systematic
; 
 ? 
;
_space_group_IT_number 2
_symmetry_cell_setting triclinic
_symmetry_space_group_name_Hall '-P 1'
_symmetry_space_group_name_H-M 'P -1'
_atom_sites_solution_hydrogens geom
_atom_sites_solution_primary direct
_atom_sites_solution_secondary difmap
_audit_creation_date
;
'Wed Oct 26 15:52:51 2005'
;
_audit_creation_method SHELXL-97
_cell_angle_alpha 89.967(11)
_cell_angle_beta 84.388(12)
_cell_angle_gamma 84.775(14)
_cell_formula_units_Z 2
_cell_length_a 11.132(2)
_cell_length_b 12.4849(19)
_cell_length_c 16.0516(19)
_cell_measurement_reflns_used 1913
_cell_measurement_temperature 110
_cell_measurement_theta_max 18.95
_cell_measurement_theta_min 2.08
_cell_volume 2210.9(6)
_computing_cell_refinement 'Oxford Diffraction CrysAlis RED'
_computing_data_collection 'Oxford Diffraction CrysAlis CCD'
_computing_data_reduction 'Oxford Diffraction CrysAlis RED'
_computing_molecular_graphics 'Sheldrick, G.M. (2000). SHELXTL v6.10.'
_computing_publication_material 'Sheldrick, G.M. (2000). SHELXTL v6.10.'
_computing_structure_refinement 'Sheldrick, G.M. (2000). SHELXTL v6.10.'
_computing_structure_solution 'Sheldrick, G.M. (2000). SHELXTL v6.10.'
_diffrn_ambient_temperature 110
_diffrn_detector_area_resol_mean 15.9890
_diffrn_measured_fraction_theta_full 0.995
_diffrn_measured_fraction_theta_max 0.995
_diffrn_measurement_details 'see scan set'
_diffrn_measurement_device Kappa
_diffrn_measurement_device_type Xcalibur3
_diffrn_measurement_method ' omega scans'
_diffrn_orient_matrix_UB_11 -0.0096052655
_diffrn_orient_matrix_UB_12 0.0516663924
_diffrn_orient_matrix_UB_13 0.0149793069
_diffrn_orient_matrix_UB_21 -0.0569212069
_diffrn_orient_matrix_UB_22 -0.0207786266
_diffrn_orient_matrix_UB_23 0.0124039825
_diffrn_orient_matrix_UB_31 0.0283113434
_diffrn_orient_matrix_UB_32 -0.0123984587
_diffrn_orient_matrix_UB_33 0.0399174549
_diffrn_radiation_monochromator graphite
_diffrn_radiation_source 'Enhance (Mo) X-ray Source'
_diffrn_radiation_type 'Mo K\a'
_diffrn_radiation_wavelength 0.71073
_diffrn_reflns_av_R_equivalents 0.0567
_diffrn_reflns_av_sigmaI/netI 0.0914
_diffrn_reflns_limit_h_max 13
_diffrn_reflns_limit_h_min -13
_diffrn_reflns_limit_k_max 15
_diffrn_reflns_limit_k_min -15
_diffrn_reflns_limit_l_max 20
_diffrn_reflns_limit_l_min -20
_diffrn_reflns_number 22249
_diffrn_reflns_resolution_max 0.80
_diffrn_reflns_theta_full 26.37
_diffrn_reflns_theta_max 26.37
_diffrn_reflns_theta_min 3.78
_diffrn_source_current 40
_diffrn_source_power 2
_diffrn_source_voltage 50
_diffrn_standards_interval_count 1
_diffrn_standards_interval_time 50
_exptl_absorpt_coefficient_mu 4.58691
_exptl_absorpt_correction_T_max 0.85352
_exptl_absorpt_correction_T_min 0.66366
_exptl_absorpt_correction_type numerical
_exptl_absorpt_process_details
;
CrysAlis RED, Oxford Diffraction Ltd.,
Version 1.171.27p5 beta (release 01-04-2005 CrysAlis171 .NET)
(compiled Apr  1 2005,17:53:34)
Analytical numeric absorption correction using a multifaceted crystal
model based on expressions derived by R.C. Clark & J.S. Reid.
;
_exptl_crystal_colour 'dark red'
_exptl_crystal_density_diffrn 2.216
_exptl_crystal_density_method 'not measured'
_exptl_crystal_description prism
_exptl_crystal_F_000 1368
_exptl_crystal_size_max 0.06674
_exptl_crystal_size_mid 0.04296
_exptl_crystal_size_min 0.01172
_refine_diff_density_max 2.298
_refine_diff_density_min -1.434
_refine_diff_density_rms 0.257
_refine_ls_extinction_method none
_refine_ls_goodness_of_fit_ref 0.999
_refine_ls_hydrogen_treatment constr
_refine_ls_matrix_type full
_refine_ls_number_parameters 480
_refine_ls_number_reflns 8988
_refine_ls_number_restraints 0
_refine_ls_restrained_S_all 0.999
_refine_ls_R_factor_all 0.1037
_refine_ls_R_factor_gt 0.0575
_refine_ls_shift/su_max 0.001
_refine_ls_shift/su_mean 0.000
_refine_ls_structure_factor_coef Fsqd
_refine_ls_weighting_details 'calc w=1/[\s^2^(Fo^2^)+(0.0836P)^2^+0.0000P] where P=(Fo^2^+2Fc^2^)/3'
_refine_ls_weighting_scheme calc
_refine_ls_wR_factor_gt 0.1440
_refine_ls_wR_factor_ref 0.1659
_reflns_number_gt 5388
_reflns_number_total 8988
_reflns_threshold_expression >2sigma(I)
_cod_data_source_file ic060246qsup1.cif
_cod_data_source_block Ru-i3
_cod_depositor_comments
;
The following automatic conversions were performed:

'_symmetry_cell_setting' value 'Triclinic' changed to 'triclinic'
according to /home/saulius/struct/CIF-dictionaries/cif_core.dic
dictionary named 'cif_core.dic' version 2.4.2 from 2011-04-26.

Automatic conversion script
Id: cif_fix_values 1891 2012-01-12 08:04:46Z andrius 
;
_cod_original_cell_volume 2210.8(6)
_cod_original_sg_symbol_H-M 'P-1   '
_cod_database_code 4332326
_audit_creation_method_reference
;
CrysAlis RED, Oxford Diffraction Ltd.,
Version 1.171.27p5 beta (release 01-04-2005 CrysAlis171 .NET)
(compiled Apr  1 2005,17:53:34)
;
_computing_data_collection_reference
;
CrysAlis CCD, Oxford Diffraction Ltd.,
Version 1.171.27p5 beta (release 01-04-2005 CrysAlis171 .NET)
(compiled Apr  1 2005,17:53:34)
;
_computing_cell_refinment_reference
;
CrysAlis RED, Oxford Diffraction Ltd.,
Version 1.171.27p5 beta (release 01-04-2005 CrysAlis171 .NET)
(compiled Apr  1 2005,17:53:34)
;
_computing_data_reduction_reference
;
CrysAlis RED, Oxford Diffraction Ltd.,
Version 1.171.27p5 beta (release 01-04-2005 CrysAlis171 .NET)
(compiled Apr  1 2005,17:53:34)
;
_cell_measurement_resolution_max 1.09
_jhu_your_name_here 'Dr. Amy A Sarjeant'
_jhu_your_lab_here 'NCB 240'
_jhu_your_phone_number_here x6-8569
_jhu_your_email_here xray@jhu.edu
_jhu_institutional_source 'Meyer Lab'
_jhu_submitting_scientist 'Andras Marton'
_jhu_scientist_phone x6-6825
_jhu_scientist_email am@jhu.edu
_jhu_identifying_number x0174
_jhu_xray_labbook 118
_jhu_crystalization_labbook
;
;
_jhu_crystalization_solvent 'Acetonitrile, Methylene Chloride, Ether'
_jhu_crystalization_method
;
;
_jhu_diffraction_detector_distance 50
_jhu_quality_factor 2

loop_
_symmetry_equiv_pos_as_xyz
'x, y, z'
'-x, -y, -z'

loop_
_atom_site_label
_atom_site_type_symbol
_atom_site_fract_x
_atom_site_fract_y
_atom_site_fract_z
_atom_site_U_iso_or_equiv
_atom_site_adp_type
_atom_site_occupancy
_atom_site_symmetry_multiplicity
_atom_site_calc_flag
_atom_site_refinement_flags
Ru1 Ru 0.40132(7) 0.85667(6) 0.75183(5) 0.0180(2) Uani 1 1 d .
I1 I 0.95348(8) 0.67901(7) 0.93518(5) 0.0429(2) Uani 1 1 d .
I2 I 0.89735(6) 0.85127(6) 0.81814(4) 0.0314(2) Uani 1 1 d .
I3 I 0.85771(7) 1.01660(7) 0.69181(5) 0.0351(2) Uani 1 1 d .
I4 I 0.02176(8) 0.66354(7) 0.43050(7) 0.0538(3) Uani 1 1 d .
I5 I 0.27405(7) 0.70195(6) 0.42330(5) 0.0319(2) Uani 1 1 d .
I6 I 0.53746(7) 0.72814(6) 0.41781(4) 0.0310(2) Uani 1 1 d .
N1 N 0.5396(8) 0.7651(6) 0.6832(5) 0.0188(19) Uani 1 1 d .
N2 N 0.3128(7) 0.7287(7) 0.7163(5) 0.0197(19) Uani 1 1 d .
N3 N 0.3321(7) 0.9416(7) 0.6543(5) 0.0208(19) Uani 1 1 d .
N4 N 0.2542(7) 0.9456(6) 0.8130(5) 0.0158(18) Uani 1 1 d .
N5 N 0.4984(8) 0.9740(6) 0.7899(5) 0.0191(19) Uani 1 1 d .
N6 N 0.4688(7) 0.7884(7) 0.8566(5) 0.0200(19) Uani 1 1 d .
O1 O 0.7720(8) 1.1892(6) 0.9418(5) 0.036(2) Uani 1 1 d .
O2 O 0.6888(7) 1.3035(6) 0.8515(5) 0.0324(19) Uani 1 1 d .
O3 O 0.6216(8) 0.5608(6) 1.0870(5) 0.040(2) Uani 1 1 d .
O4 O 0.6791(6) 0.7248(6) 1.1142(4) 0.0261(17) Uani 1 1 d .
C1 C 0.6553(9) 0.7870(8) 0.6715(6) 0.021(2) Uani 1 1 d .
H1A H 0.6747 0.8535 0.6894 0.025 Uiso 1 1 calc R
C2 C 0.7490(10) 0.7155(9) 0.6339(7) 0.028(3) Uani 1 1 d .
H2A H 0.8286 0.7334 0.6270 0.034 Uiso 1 1 calc R
C3 C 0.7184(11) 0.6169(9) 0.6072(7) 0.031(3) Uani 1 1 d .
H3A H 0.7784 0.5669 0.5825 0.037 Uiso 1 1 calc R
C4 C 0.6032(10) 0.5932(9) 0.6167(6) 0.026(3) Uani 1 1 d .
H4A H 0.5826 0.5277 0.5974 0.032 Uiso 1 1 calc R
C5 C 0.5137(10) 0.6677(8) 0.6558(6) 0.025(2) Uani 1 1 d .
C6 C 0.3832(10) 0.6513(8) 0.6677(6) 0.022(2) Uani 1 1 d .
C7 C 0.3343(10) 0.5672(8) 0.6344(6) 0.026(2) Uani 1 1 d .
H7A H 0.3838 0.5150 0.6028 0.031 Uiso 1 1 calc R
C8 C 0.2114(11) 0.5593(9) 0.6476(7) 0.033(3) Uani 1 1 d .
H8A H 0.1769 0.5028 0.6242 0.039 Uiso 1 1 calc R
C9 C 0.1415(10) 0.6353(10) 0.6953(7) 0.031(3) Uani 1 1 d .
H9A H 0.0585 0.6307 0.7064 0.037 Uiso 1 1 calc R
C10 C 0.1956(10) 0.7195(9) 0.7268(7) 0.028(3) Uani 1 1 d .
H10A H 0.1464 0.7729 0.7573 0.033 Uiso 1 1 calc R
C11 C 0.3727(9) 0.9297(8) 0.5730(6) 0.022(2) Uani 1 1 d .
H11A H 0.4389 0.8804 0.5576 0.026 Uiso 1 1 calc R
C12 C 0.3181(10) 0.9895(8) 0.5111(7) 0.025(2) Uani 1 1 d .
H12A H 0.3465 0.9783 0.4550 0.030 Uiso 1 1 calc R
C13 C 0.2240(10) 1.0635(9) 0.5326(7) 0.029(3) Uani 1 1 d .
H13A H 0.1895 1.1061 0.4921 0.035 Uiso 1 1 calc R
C14 C 0.1794(9) 1.0750(9) 0.6169(7) 0.027(3) Uani 1 1 d .
H14A H 0.1123 1.1231 0.6329 0.032 Uiso 1 1 calc R
C15 C 0.2356(9) 1.0148(8) 0.6759(6) 0.019(2) Uani 1 1 d .
C16 C 0.1960(8) 1.0206(7) 0.7686(6) 0.014(2) Uani 1 1 d .
C17 C 0.1016(9) 1.0963(9) 0.8028(7) 0.025(2) Uani 1 1 d .
H17A H 0.0600 1.1451 0.7697 0.030 Uiso 1 1 calc R
C18 C 0.0754(10) 1.0931(8) 0.8891(6) 0.024(2) Uani 1 1 d .
H18A H 0.0171 1.1432 0.9156 0.029 Uiso 1 1 calc R
C19 C 0.1340(10) 1.0173(9) 0.9353(7) 0.029(3) Uani 1 1 d .
H19A H 0.1150 1.0153 0.9930 0.035 Uiso 1 1 calc R
C20 C 0.2216(9) 0.9434(8) 0.8967(6) 0.019(2) Uani 1 1 d .
H20A H 0.2594 0.8908 0.9288 0.023 Uiso 1 1 calc R
C21 C 0.5054(9) 1.0708(8) 0.7563(6) 0.020(2) Uani 1 1 d .
H21A H 0.4646 1.0856 0.7091 0.024 Uiso 1 1 calc R
C22 C 0.5675(9) 1.1507(9) 0.7853(6) 0.024(2) Uani 1 1 d .
H22A H 0.5690 1.2165 0.7582 0.028 Uiso 1 1 calc R
C23 C 0.6282(9) 1.1309(8) 0.8561(6) 0.020(2) Uani 1 1 d .
C24 C 0.6222(9) 1.0306(8) 0.8936(6) 0.019(2) Uani 1 1 d .
H24A H 0.6635 1.0146 0.9403 0.022 Uiso 1 1 calc R
C25 C 0.5552(8) 0.9542(8) 0.8619(6) 0.019(2) Uani 1 1 d .
C26 C 0.5412(9) 0.8474(8) 0.8968(6) 0.021(2) Uani 1 1 d .
C27 C 0.5973(9) 0.8082(8) 0.9653(6) 0.019(2) Uani 1 1 d .
H27A H 0.6487 0.8491 0.9914 0.023 Uiso 1 1 calc R
C28 C 0.5744(10) 0.7046(8) 0.9947(6) 0.025(2) Uani 1 1 d .
C29 C 0.4978(11) 0.6469(9) 0.9547(7) 0.032(3) Uani 1 1 d .
H29A H 0.4798 0.5795 0.9744 0.038 Uiso 1 1 calc R
C30 C 0.4465(9) 0.6900(7) 0.8835(6) 0.015(2) Uani 1 1 d .
H30A H 0.3968 0.6498 0.8552 0.019 Uiso 1 1 calc R
C31 C 0.7042(10) 1.2089(9) 0.8891(6) 0.025(2) Uani 1 1 d .
C32 C 0.7659(13) 1.3879(10) 0.8744(7) 0.043(3) Uani 1 1 d .
H32A H 0.8505 1.3599 0.8707 0.051 Uiso 1 1 calc R
H32B H 0.7415 1.4139 0.9310 0.051 Uiso 1 1 calc R
C33 C 0.7473(14) 1.4764(10) 0.8126(9) 0.054(4) Uani 1 1 d .
H33A H 0.7942 1.5342 0.8248 0.081 Uiso 1 1 calc R
H33B H 0.6630 1.5022 0.8164 0.081 Uiso 1 1 calc R
H33C H 0.7727 1.4495 0.7571 0.081 Uiso 1 1 calc R
C34 C 0.6268(10) 0.6547(9) 1.0705(7) 0.027(3) Uani 1 1 d .
C35 C 0.7257(10) 0.6820(10) 1.1917(6) 0.030(3) Uani 1 1 d .
H35A H 0.6698 0.6341 1.2183 0.036 Uiso 1 1 calc R
H35B H 0.7306 0.7409 1.2303 0.036 Uiso 1 1 calc R
C36 C 0.8494(10) 0.6217(10) 1.1737(7) 0.035(3) Uani 1 1 d .
H36A H 0.8850 0.6083 1.2253 0.052 Uiso 1 1 calc R
H36B H 0.9002 0.6639 1.1378 0.052 Uiso 1 1 calc R
H36C H 0.8416 0.5545 1.1466 0.052 Uiso 1 1 calc R

loop_
_atom_site_aniso_label
_atom_site_aniso_U_11
_atom_site_aniso_U_22
_atom_site_aniso_U_33
_atom_site_aniso_U_23
_atom_site_aniso_U_13
_atom_site_aniso_U_12
Ru1 0.0191(5) 0.0193(4) 0.0155(4) -0.0022(3) -0.0025(3) 0.0000(3)
I1 0.0514(6) 0.0475(5) 0.0290(4) -0.0068(4) -0.0070(4) 0.0023(4)
I2 0.0221(4) 0.0449(5) 0.0268(4) -0.0113(3) -0.0026(3) -0.0010(3)
I3 0.0273(4) 0.0504(5) 0.0291(4) -0.0011(4) -0.0042(3) -0.0094(4)
I4 0.0413(6) 0.0346(5) 0.0853(8) 0.0071(5) -0.0080(5) -0.0011(4)
I5 0.0417(5) 0.0234(4) 0.0297(4) 0.0006(3) -0.0026(3) 0.0012(3)
I6 0.0402(5) 0.0300(4) 0.0212(4) -0.0002(3) -0.0011(3) 0.0041(3)
N1 0.023(5) 0.020(5) 0.014(4) -0.005(4) -0.005(4) -0.001(4)
N2 0.015(5) 0.028(5) 0.016(4) 0.002(4) -0.001(3) -0.005(4)
N3 0.016(5) 0.020(5) 0.027(5) -0.003(4) -0.004(4) -0.003(4)
N4 0.022(5) 0.013(4) 0.012(4) 0.001(3) -0.001(3) -0.003(3)
N5 0.025(5) 0.018(5) 0.012(4) 0.004(4) 0.006(4) -0.003(4)
N6 0.020(5) 0.019(5) 0.021(5) 0.001(4) -0.003(4) 0.000(4)
O1 0.049(5) 0.033(5) 0.032(5) 0.010(4) -0.022(4) -0.009(4)
O2 0.045(5) 0.022(4) 0.036(5) 0.005(4) -0.022(4) -0.011(4)
O3 0.061(6) 0.023(5) 0.044(5) 0.018(4) -0.034(4) -0.014(4)
O4 0.029(4) 0.030(4) 0.020(4) 0.001(3) -0.003(3) -0.002(3)
C1 0.021(6) 0.022(6) 0.021(5) 0.001(4) -0.008(4) -0.001(4)
C2 0.013(6) 0.042(7) 0.029(6) 0.013(5) 0.002(5) 0.001(5)
C3 0.034(7) 0.030(7) 0.026(6) -0.003(5) 0.000(5) 0.011(5)
C4 0.033(7) 0.026(6) 0.018(6) -0.006(5) -0.002(5) 0.011(5)
C5 0.036(7) 0.023(6) 0.015(5) 0.007(5) -0.001(5) -0.005(5)
C6 0.027(6) 0.020(6) 0.019(5) -0.003(4) -0.006(5) 0.003(5)
C7 0.032(7) 0.023(6) 0.022(6) -0.004(5) -0.007(5) -0.006(5)
C8 0.039(8) 0.026(6) 0.036(7) 0.002(5) -0.011(6) -0.011(5)
C9 0.012(6) 0.050(8) 0.031(6) -0.009(6) 0.001(5) -0.003(5)
C10 0.032(7) 0.027(6) 0.024(6) -0.008(5) -0.004(5) 0.005(5)
C11 0.024(6) 0.025(6) 0.015(5) -0.006(4) 0.001(4) 0.000(5)
C12 0.029(6) 0.029(6) 0.018(6) 0.002(5) 0.003(5) -0.009(5)
C13 0.038(7) 0.025(6) 0.024(6) 0.006(5) -0.008(5) -0.002(5)
C14 0.018(6) 0.036(7) 0.027(6) 0.008(5) -0.003(5) -0.001(5)
C15 0.018(6) 0.019(5) 0.021(5) -0.007(4) -0.001(4) -0.008(4)
C16 0.014(5) 0.014(5) 0.015(5) 0.001(4) -0.005(4) -0.003(4)
C17 0.013(6) 0.028(6) 0.033(6) -0.004(5) 0.003(5) 0.002(4)
C18 0.029(6) 0.022(6) 0.020(6) -0.004(5) -0.001(5) -0.003(5)
C19 0.034(7) 0.034(7) 0.021(6) -0.011(5) 0.002(5) -0.011(5)
C20 0.017(6) 0.024(6) 0.017(5) 0.009(4) -0.005(4) -0.004(4)
C21 0.012(5) 0.024(6) 0.023(6) 0.002(5) 0.002(4) -0.003(4)
C22 0.020(6) 0.024(6) 0.026(6) 0.003(5) 0.001(5) -0.005(5)
C23 0.013(5) 0.026(6) 0.022(6) 0.000(5) 0.001(4) -0.002(4)
C24 0.015(5) 0.029(6) 0.011(5) -0.001(4) 0.003(4) -0.004(4)
C25 0.006(5) 0.021(5) 0.029(6) -0.006(5) 0.005(4) -0.002(4)
C26 0.017(6) 0.018(5) 0.027(6) -0.005(4) -0.007(4) 0.011(4)
C27 0.018(6) 0.021(6) 0.018(5) -0.001(4) -0.004(4) 0.001(4)
C28 0.040(7) 0.013(5) 0.023(6) 0.004(5) -0.007(5) 0.001(5)
C29 0.041(7) 0.027(6) 0.027(6) 0.010(5) -0.006(5) 0.006(5)
C30 0.019(5) 0.002(4) 0.026(6) 0.004(4) -0.010(4) -0.001(4)
C31 0.034(7) 0.026(6) 0.015(5) 0.002(5) -0.005(5) -0.001(5)
C32 0.065(9) 0.042(8) 0.026(7) -0.007(6) -0.014(6) -0.021(7)
C33 0.079(11) 0.034(8) 0.058(9) 0.003(7) -0.030(8) -0.028(7)
C34 0.026(6) 0.024(6) 0.031(6) -0.002(5) -0.003(5) -0.001(5)
C35 0.033(7) 0.041(7) 0.017(6) -0.002(5) -0.010(5) -0.001(5)
C36 0.035(7) 0.038(7) 0.034(7) 0.009(6) -0.023(6) 0.004(5)

loop_
_atom_type_symbol
_atom_type_description
_atom_type_scat_dispersion_real
_atom_type_scat_dispersion_imag
_atom_type_scat_source
C C 0.0033 0.0016 'International Tables Vol C Tables 4.2.6.8 and 6.1.1.4'
H H 0.0000 0.0000 'International Tables Vol C Tables 4.2.6.8 and 6.1.1.4'
N N 0.0061 0.0033 'International Tables Vol C Tables 4.2.6.8 and 6.1.1.4'
O O 0.0106 0.0060 'International Tables Vol C Tables 4.2.6.8 and 6.1.1.4'
Ru Ru -1.2594 0.8363 'International Tables Vol C Tables 4.2.6.8 and 6.1.1.4'
I I -0.4742 1.8119 'International Tables Vol C Tables 4.2.6.8 and 6.1.1.4'

loop_
_exptl_crystal_face_index_h
_exptl_crystal_face_index_k
_exptl_crystal_face_index_l
_exptl_crystal_face_perp_dist
16.00 0.00 1.00 0.0117
-16.00 0.00 -2.00 0.0263
1.00 -5.00 22.00 0.0667
2.00 5.00 -21.00 0.0463
-3.00 2.00 21.00 0.0580
8.00 16.00 -1.00 0.0447
4.00 0.00 -21.00 0.0351
-8.00 -15.00 7.00 0.0501
-6.00 -15.00 -9.00 0.0477

loop_
_geom_angle_atom_site_label_1
_geom_angle_atom_site_label_2
_geom_angle_atom_site_label_3
_geom_angle
N5 Ru1 N4 85.1(3)
N5 Ru1 N1 98.5(3)
N4 Ru1 N1 175.3(3)
N5 Ru1 N2 175.5(3)
N4 Ru1 N2 97.9(3)
N1 Ru1 N2 78.6(3)
N5 Ru1 N6 78.5(3)
N4 Ru1 N6 97.0(3)
N1 Ru1 N6 86.6(3)
N2 Ru1 N6 97.8(3)
N5 Ru1 N3 96.1(3)
N4 Ru1 N3 78.5(3)
N1 Ru1 N3 98.1(3)
N2 Ru1 N3 87.7(3)
N6 Ru1 N3 173.4(3)
I1 I2 I3 175.40(4)
I4 I5 I6 176.69(4)
C1 N1 C5 116.9(9)
C1 N1 Ru1 126.0(7)
C5 N1 Ru1 116.7(7)
C10 N2 C6 117.0(9)
C10 N2 Ru1 127.0(7)
C6 N2 Ru1 115.5(7)
C11 N3 C15 118.4(9)
C11 N3 Ru1 125.8(7)
C15 N3 Ru1 115.8(7)
C16 N4 C20 117.4(8)
C16 N4 Ru1 117.1(6)
C20 N4 Ru1 124.9(6)
C21 N5 C25 116.9(9)
C21 N5 Ru1 126.5(7)
C25 N5 Ru1 116.4(6)
C30 N6 C26 120.4(8)
C30 N6 Ru1 123.3(7)
C26 N6 Ru1 116.3(7)
C31 O2 C32 116.9(8)
C34 O4 C35 114.9(8)
N1 C1 C2 123.8(10)
N1 C1 H1A 118.1
C2 C1 H1A 118.1
C3 C2 C1 117.3(10)
C3 C2 H2A 121.3
C1 C2 H2A 121.3
C4 C3 C2 120.4(10)
C4 C3 H3A 119.8
C2 C3 H3A 119.8
C3 C4 C5 119.5(11)
C3 C4 H4A 120.2
C5 C4 H4A 120.2
N1 C5 C4 122.1(10)
N1 C5 C6 113.7(9)
C4 C5 C6 124.2(10)
C7 C6 N2 121.5(10)
C7 C6 C5 123.8(10)
N2 C6 C5 114.6(9)
C6 C7 C8 119.9(10)
C6 C7 H7A 120.1
C8 C7 H7A 120.1
C9 C8 C7 119.0(10)
C9 C8 H8A 120.5
C7 C8 H8A 120.5
C8 C9 C10 118.8(11)
C8 C9 H9A 120.6
C10 C9 H9A 120.6
N2 C10 C9 123.8(10)
N2 C10 H10A 118.1
C9 C10 H10A 118.1
N3 C11 C12 121.6(9)
N3 C11 H11A 119.2
C12 C11 H11A 119.2
C13 C12 C11 119.9(10)
C13 C12 H12A 120.0
C11 C12 H12A 120.0
C12 C13 C14 118.9(10)
C12 C13 H13A 120.6
C14 C13 H13A 120.6
C15 C14 C13 119.3(10)
C15 C14 H14A 120.3
C13 C14 H14A 120.3
N3 C15 C14 121.7(9)
N3 C15 C16 114.2(9)
C14 C15 C16 124.1(9)
N4 C16 C17 124.4(9)
N4 C16 C15 113.7(8)
C17 C16 C15 121.9(9)
C18 C17 C16 115.6(10)
C18 C17 H17A 122.2
C16 C17 H17A 122.2
C19 C18 C17 120.7(10)
C19 C18 H18A 119.7
C17 C18 H18A 119.7
C18 C19 C20 120.0(10)
C18 C19 H19A 120.0
C20 C19 H19A 120.0
N4 C20 C19 121.7(9)
N4 C20 H20A 119.1
C19 C20 H20A 119.1
N5 C21 C22 125.5(10)
N5 C21 H21A 117.3
C22 C21 H21A 117.3
C21 C22 C23 118.3(10)
C21 C22 H22A 120.8
C23 C22 H22A 120.8
C22 C23 C24 117.8(9)
C22 C23 C31 122.5(9)
C24 C23 C31 119.6(9)
C25 C24 C23 120.7(9)
C25 C24 H24A 119.6
C23 C24 H24A 119.6
N5 C25 C24 120.6(9)
N5 C25 C26 114.0(8)
C24 C25 C26 125.3(9)
N6 C26 C27 121.8(9)
N6 C26 C25 114.6(9)
C27 C26 C25 123.6(9)
C26 C27 C28 118.5(10)
C26 C27 H27A 120.8
C28 C27 H27A 120.8
C29 C28 C27 119.0(9)
C29 C28 C34 117.6(9)
C27 C28 C34 123.4(10)
C28 C29 C30 119.8(10)
C28 C29 H29A 120.1
C30 C29 H29A 120.1
N6 C30 C29 120.4(9)
N6 C30 H30A 119.8
C29 C30 H30A 119.8
O1 C31 O2 124.5(10)
O1 C31 C23 124.5(10)
O2 C31 C23 111.0(9)
O2 C32 C33 105.6(9)
O2 C32 H32A 110.6
C33 C32 H32A 110.6
O2 C32 H32B 110.6
C33 C32 H32B 110.6
H32A C32 H32B 108.8
C32 C33 H33A 109.5
C32 C33 H33B 109.5
H33A C33 H33B 109.5
C32 C33 H33C 109.5
H33A C33 H33C 109.5
H33B C33 H33C 109.5
O3 C34 O4 125.4(10)
O3 C34 C28 122.0(10)
O4 C34 C28 112.5(9)
O4 C35 C36 111.2(9)
O4 C35 H35A 109.4
C36 C35 H35A 109.4
O4 C35 H35B 109.4
C36 C35 H35B 109.4
H35A C35 H35B 108.0
C35 C36 H36A 109.5
C35 C36 H36B 109.5
H36A C36 H36B 109.5
C35 C36 H36C 109.5
H36A C36 H36C 109.5
H36B C36 H36C 109.5

loop_
_geom_bond_atom_site_label_1
_geom_bond_atom_site_label_2
_geom_bond_distance
Ru1 N5 2.027(8)
Ru1 N4 2.058(8)
Ru1 N1 2.059(8)
Ru1 N2 2.060(8)
Ru1 N6 2.061(8)
Ru1 N3 2.063(8)
I1 I2 2.9198(12)
I2 I3 2.9278(12)
I4 I5 2.8832(13)
I5 I6 2.9726(12)
N1 C1 1.336(13)
N1 C5 1.358(13)
N2 C10 1.315(13)
N2 C6 1.379(13)
N3 C11 1.341(12)
N3 C15 1.363(13)
N4 C16 1.335(12)
N4 C20 1.358(12)
N5 C21 1.329(12)
N5 C25 1.382(13)
N6 C30 1.338(12)
N6 C26 1.349(12)
O1 C31 1.200(12)
O2 C31 1.329(12)
O2 C32 1.487(13)
O3 C34 1.206(12)
O4 C34 1.330(12)
O4 C35 1.476(12)
C1 C2 1.399(14)
C1 H1A 0.9300
C2 C3 1.385(16)
C2 H2A 0.9300
C3 C4 1.337(16)
C3 H3A 0.9300
C4 C5 1.401(15)
C4 H4A 0.9300
C5 C6 1.479(15)
C6 C7 1.359(14)
C7 C8 1.376(16)
C7 H7A 0.9300
C8 C9 1.357(16)
C8 H8A 0.9300
C9 C10 1.378(15)
C9 H9A 0.9300
C10 H10A 0.9300
C11 C12 1.397(14)
C11 H11A 0.9300
C12 C13 1.351(15)
C12 H12A 0.9300
C13 C14 1.398(15)
C13 H13A 0.9300
C14 C15 1.372(14)
C14 H14A 0.9300
C15 C16 1.511(13)
C16 C17 1.416(13)
C17 C18 1.388(14)
C17 H17A 0.9300
C18 C19 1.362(15)
C18 H18A 0.9300
C19 C20 1.380(15)
C19 H19A 0.9300
C20 H20A 0.9300
C21 C22 1.370(14)
C21 H21A 0.9300
C22 C23 1.390(14)
C22 H22A 0.9300
C23 C24 1.393(14)
C23 C31 1.477(14)
C24 C25 1.389(13)
C24 H24A 0.9300
C25 C26 1.461(14)
C26 C27 1.384(14)
C27 C28 1.413(14)
C27 H27A 0.9300
C28 C29 1.371(15)
C28 C34 1.510(15)
C29 C30 1.412(14)
C29 H29A 0.9300
C30 H30A 0.9300
C32 C33 1.498(18)
C32 H32A 0.9700
C32 H32B 0.9700
C33 H33A 0.9600
C33 H33B 0.9600
C33 H33C 0.9600
C35 C36 1.510(15)
C35 H35A 0.9700
C35 H35B 0.9700
C36 H36A 0.9600
C36 H36B 0.9600
C36 H36C 0.9600

loop_
_geom_torsion_atom_site_label_1
_geom_torsion_atom_site_label_2
_geom_torsion_atom_site_label_3
_geom_torsion_atom_site_label_4
_geom_torsion
N5 Ru1 N1 C1 -0.8(8)
N4 Ru1 N1 C1 140(4)
N2 Ru1 N1 C1 -177.3(8)
N6 Ru1 N1 C1 -78.6(8)
N3 Ru1 N1 C1 96.7(8)
N5 Ru1 N1 C5 170.9(7)
N4 Ru1 N1 C5 -48(4)
N2 Ru1 N1 C5 -5.5(7)
N6 Ru1 N1 C5 93.1(7)
N3 Ru1 N1 C5 -91.6(7)
N5 Ru1 N2 C10 138(4)
N4 Ru1 N2 C10 4.9(9)
N1 Ru1 N2 C10 -171.9(9)
N6 Ru1 N2 C10 103.1(9)
N3 Ru1 N2 C10 -73.2(9)
N5 Ru1 N2 C6 -51(4)
N4 Ru1 N2 C6 176.4(7)
N1 Ru1 N2 C6 -0.4(7)
N6 Ru1 N2 C6 -85.3(7)
N3 Ru1 N2 C6 98.3(7)
N5 Ru1 N3 C11 101.1(8)
N4 Ru1 N3 C11 -175.1(8)
N1 Ru1 N3 C11 1.6(8)
N2 Ru1 N3 C11 -76.5(8)
N6 Ru1 N3 C11 137(3)
N5 Ru1 N3 C15 -79.8(7)
N4 Ru1 N3 C15 4.0(7)
N1 Ru1 N3 C15 -179.3(7)
N2 Ru1 N3 C15 102.5(7)
N6 Ru1 N3 C15 -44(3)
N5 Ru1 N4 C16 89.4(7)
N1 Ru1 N4 C16 -52(4)
N2 Ru1 N4 C16 -93.9(7)
N6 Ru1 N4 C16 167.2(7)
N3 Ru1 N4 C16 -7.9(7)
N5 Ru1 N4 C20 -81.6(8)
N1 Ru1 N4 C20 137(4)
N2 Ru1 N4 C20 95.1(8)
N6 Ru1 N4 C20 -3.8(8)
N3 Ru1 N4 C20 -178.9(8)
N4 Ru1 N5 C21 -77.6(8)
N1 Ru1 N5 C21 99.4(8)
N2 Ru1 N5 C21 149(4)
N6 Ru1 N5 C21 -175.9(8)
N3 Ru1 N5 C21 0.3(8)
N4 Ru1 N5 C25 97.0(7)
N1 Ru1 N5 C25 -86.0(7)
N2 Ru1 N5 C25 -36(4)
N6 Ru1 N5 C25 -1.3(7)
N3 Ru1 N5 C25 174.9(7)
N5 Ru1 N6 C30 -179.3(8)
N4 Ru1 N6 C30 97.1(8)
N1 Ru1 N6 C30 -79.9(8)
N2 Ru1 N6 C30 -1.9(8)
N3 Ru1 N6 C30 145(3)
N5 Ru1 N6 C26 -1.2(7)
N4 Ru1 N6 C26 -84.7(7)
N1 Ru1 N6 C26 98.2(7)
N2 Ru1 N6 C26 176.2(7)
N3 Ru1 N6 C26 -37(3)
C5 N1 C1 C2 -0.6(14)
Ru1 N1 C1 C2 171.1(8)
N1 C1 C2 C3 0.3(15)
C1 C2 C3 C4 0.8(16)
C2 C3 C4 C5 -1.7(16)
C1 N1 C5 C4 -0.3(14)
Ru1 N1 C5 C4 -172.8(8)
C1 N1 C5 C6 -177.5(8)
Ru1 N1 C5 C6 10.0(11)
C3 C4 C5 N1 1.5(16)
C3 C4 C5 C6 178.3(10)
C10 N2 C6 C7 -2.2(14)
Ru1 N2 C6 C7 -174.7(8)
C10 N2 C6 C5 178.1(9)
Ru1 N2 C6 C5 5.7(11)
N1 C5 C6 C7 170.2(10)
C4 C5 C6 C7 -7.0(16)
N1 C5 C6 N2 -10.2(12)
C4 C5 C6 N2 172.7(9)
N2 C6 C7 C8 1.4(16)
C5 C6 C7 C8 -178.9(10)
C6 C7 C8 C9 -1.3(16)
C7 C8 C9 C10 1.9(17)
C6 N2 C10 C9 2.9(16)
Ru1 N2 C10 C9 174.4(8)
C8 C9 C10 N2 -2.8(18)
C15 N3 C11 C12 -0.5(14)
Ru1 N3 C11 C12 178.6(7)
N3 C11 C12 C13 1.8(16)
C11 C12 C13 C14 -3.1(16)
C12 C13 C14 C15 3.1(16)
C11 N3 C15 C14 0.5(14)
Ru1 N3 C15 C14 -178.6(8)
C11 N3 C15 C16 179.1(8)
Ru1 N3 C15 C16 -0.1(10)
C13 C14 C15 N3 -1.8(16)
C13 C14 C15 C16 179.8(9)
C20 N4 C16 C17 -1.2(14)
Ru1 N4 C16 C17 -172.9(7)
C20 N4 C16 C15 -178.3(8)
Ru1 N4 C16 C15 10.0(10)
N3 C15 C16 N4 -6.4(12)
C14 C15 C16 N4 172.1(9)
N3 C15 C16 C17 176.4(9)
C14 C15 C16 C17 -5.1(15)
N4 C16 C17 C18 3.6(14)
C15 C16 C17 C18 -179.5(9)
C16 C17 C18 C19 -3.3(15)
C17 C18 C19 C20 0.8(16)
C16 N4 C20 C19 -1.6(14)
Ru1 N4 C20 C19 169.4(7)
C18 C19 C20 N4 1.8(16)
C25 N5 C21 C22 2.5(14)
Ru1 N5 C21 C22 177.0(8)
N5 C21 C22 C23 -0.6(16)
C21 C22 C23 C24 0.0(14)
C21 C22 C23 C31 175.9(9)
C22 C23 C24 C25 -1.5(14)
C31 C23 C24 C25 -177.5(9)
C21 N5 C25 C24 -3.8(13)
Ru1 N5 C25 C24 -179.0(7)
C21 N5 C25 C26 178.4(8)
Ru1 N5 C25 C26 3.3(11)
C23 C24 C25 N5 3.5(14)
C23 C24 C25 C26 -179.1(9)
C30 N6 C26 C27 1.7(15)
Ru1 N6 C26 C27 -176.6(7)
C30 N6 C26 C25 -178.5(8)
Ru1 N6 C26 C25 3.2(11)
N5 C25 C26 N6 -4.2(12)
C24 C25 C26 N6 178.1(9)
N5 C25 C26 C27 175.6(9)
C24 C25 C26 C27 -2.0(16)
N6 C26 C27 C28 -1.8(15)
C25 C26 C27 C28 178.4(9)
C26 C27 C28 C29 -0.1(15)
C26 C27 C28 C34 -177.9(10)
C27 C28 C29 C30 2.1(16)
C34 C28 C29 C30 -180.0(10)
C26 N6 C30 C29 0.4(15)
Ru1 N6 C30 C29 178.5(8)
C28 C29 C30 N6 -2.3(16)
C32 O2 C31 O1 3.0(16)
C32 O2 C31 C23 -176.0(9)
C22 C23 C31 O1 -168.3(11)
C24 C23 C31 O1 7.6(16)
C22 C23 C31 O2 10.7(14)
C24 C23 C31 O2 -173.4(9)
C31 O2 C32 C33 169.7(11)
C35 O4 C34 O3 -4.4(16)
C35 O4 C34 C28 176.6(9)
C29 C28 C34 O3 13.8(17)
C27 C28 C34 O3 -168.4(10)
C29 C28 C34 O4 -167.2(10)
C27 C28 C34 O4 10.6(15)
C34 O4 C35 C36 82.6(12)

loop_
_diffrn_scan_number
_diffrn_scan_type
_diffrn_scan_start
_diffrn_scan_end
_diffrn_scan_width
_diffrn_scan_exptime
_diffrn_scan_omega
_diffrn_scan_theta
_diffrn_scan_kappa
_diffrn_scan_phi
_diffrn_scan_omega1
_diffrn_scan_theta1
_diffrn_scan_frames
1 omega -4.20 92.80 1.00 10.00 - 23.80 70.00 0.00 0.00 0.00 97
2 omega -4.20 92.80 1.00 10.00 - 23.80 70.00 120.00 0.00 0.00 97
3 omega -4.20 92.80 1.00 10.00 - 23.80 70.00 240.00 0.00 0.00 97
4 omega -46.00 51.00 1.00 10.00 - 23.80 -70.00 0.00 0.00 0.00 97
5 omega -46.00 51.00 1.00 10.00 - 23.80 -70.00 120.00 0.00 0.00 97
6 omega -46.00 51.00 1.00 10.00 - 23.80 -70.00 240.00 0.00 0.00 97
